data_2014540
loop_
_publ_author_name
'U\,car, \.Ibrahim'
'Bulut, Ahmet'
'Ye\,silel, Okan Zafer'
'\"Olmez, Halis'
'B\"uy\"ukg\"ung\"or, Orhan'

_publ_section_title
<i>mer</i>-Diaquabis(1<i>H</i>-imidazole-\k<i>N</i>^3^)(orotato-\k^2^<i>N</i>^3^,<i>O</i>^4^)nickel(II)
_journal_issue 11
_journal_name_full 'Acta Crystallographica Section C'
_journal_page_first m563
_journal_page_last m566
_journal_paper_doi 10.1107/S0108270104022462
_journal_volume 60
_journal_year 2004
_chemical_formula_iupac '[Ni (C5 H2 N2 O4) (C3 H4 N2)2 (H2 O)2]'
_chemical_formula_moiety 'C11 H14 N6 Ni O6'
_chemical_formula_sum 'C11 H14 N6 Ni O6'
_chemical_formula_weight 384.97
_chemical_name_systematic
;
mer-Diaquabis(1H-imidazole-\kN^3^)(orotato-\k^2^N,O)nickel(II)
;
_space_group_IT_number 14
_symmetry_cell_setting monoclinic
_symmetry_space_group_name_Hall '-P 2ybc'
_symmetry_space_group_name_H-M 'P 1 21/c 1'
_atom_sites_solution_hydrogens geom
_atom_sites_solution_primary direct
_atom_sites_solution_secondary difmap
_audit_creation_method SHELXL97
_cell_angle_alpha 90.00
_cell_angle_beta 99.627(6)
_cell_angle_gamma 90.00
_cell_formula_units_Z 4
_cell_length_a 8.6201(6)
_cell_length_b 13.5104(7)
_cell_length_c 13.5612(10)
_cell_measurement_reflns_used 20639
_cell_measurement_temperature 293(2)
_cell_measurement_theta_max 28.46
_cell_measurement_theta_min 1.52
_cell_volume 1557.11(18)
_computing_cell_refinement X-AREA
_computing_data_collection 'X-AREA (Stoe & Cie, 2002)'
_computing_data_reduction 'X-RED32 (Stoe & Cie, 2002)'
_computing_molecular_graphics 'ORTEPIII (Burnett & Johnson, 1996)'
_computing_publication_material 'WinGX (Farrugia, 1999)'
_computing_structure_refinement 'SHELXL97 (Sheldrick, 1997)'
_computing_structure_solution 'SIR97 (Altomare et al., 1999)'
_diffrn_ambient_temperature 293(2)
_diffrn_detector_area_resol_mean 6.67
_diffrn_measured_fraction_theta_full 1.000
_diffrn_measured_fraction_theta_max 1.000
_diffrn_measurement_device_type 'Stoe IPDS-2'
_diffrn_measurement_method \w
_diffrn_radiation_monochromator graphite
_diffrn_radiation_source 'fine-focus sealed tube'
_diffrn_radiation_type MoK\a
_diffrn_radiation_wavelength 0.71073
_diffrn_reflns_av_R_equivalents 0.0436
_diffrn_reflns_av_sigmaI/netI 0.0214
_diffrn_reflns_limit_h_max 10
_diffrn_reflns_limit_h_min -10
_diffrn_reflns_limit_k_max 16
_diffrn_reflns_limit_k_min -16
_diffrn_reflns_limit_l_max 16
_diffrn_reflns_limit_l_min -16
_diffrn_reflns_number 21831
_diffrn_reflns_theta_full 26.00
_diffrn_reflns_theta_max 26.00
_diffrn_reflns_theta_min 2.14
_diffrn_standards_interval_count 0
_diffrn_standards_number 0
_exptl_absorpt_coefficient_mu 1.289
_exptl_absorpt_correction_T_max 0.7549
_exptl_absorpt_correction_T_min 0.7012
_exptl_absorpt_correction_type integration
_exptl_absorpt_process_details '(X-RED32; Stoe & Cie, 2002)'
_exptl_crystal_colour blue
_exptl_crystal_density_diffrn 1.642
_exptl_crystal_density_meas ?
_exptl_crystal_density_method 'not measured'
_exptl_crystal_description prism
_exptl_crystal_F_000 792
_exptl_crystal_size_max 0.3
_exptl_crystal_size_mid 0.27
_exptl_crystal_size_min 0.240
_refine_diff_density_max 0.195
_refine_diff_density_min -0.518
_refine_ls_extinction_method none
_refine_ls_goodness_of_fit_ref 1.060
_refine_ls_hydrogen_treatment mixed
_refine_ls_matrix_type full
_refine_ls_number_parameters 245
_refine_ls_number_reflns 3068
_refine_ls_number_restraints 7
_refine_ls_restrained_S_all 1.061
_refine_ls_R_factor_all 0.0325
_refine_ls_R_factor_gt 0.0271
_refine_ls_shift/su_max 0.000
_refine_ls_shift/su_mean 0.000
_refine_ls_structure_factor_coef Fsqd
_refine_ls_weighting_details 'calc w = 1/[\s^2^(Fo^2^)+(0.0482P)^2^] where P=(Fo^2^+2Fc^2^)/3'
_refine_ls_weighting_scheme calc
_refine_ls_wR_factor_gt 0.0702
_refine_ls_wR_factor_ref 0.0718
_reflns_number_gt 2658
_reflns_number_total 3068
_reflns_threshold_expression I>2\s(I)
_cod_data_source_file sk1765.cif
_cod_data_source_block I
_cod_depositor_comments
;
The following automatic conversions were performed:

'_exptl_crystal_density_meas' value 'not measured' was changed to '?'
- the value is perceived as not measured.

Automatic conversion script
Id: cif_fix_values 3008 2015-01-20 13:52:24Z robertas 
;
_cod_original_sg_symbol_H-M 'P 21/c'
_cod_database_code 2014540
_cod_database_fobs_code 2014540

loop_
_symmetry_equiv_pos_as_xyz
'x, y, z'
'-x, y+1/2, -z+1/2'
'-x, -y, -z'
'x, -y-1/2, z-1/2'

loop_
_atom_site_label
_atom_site_fract_x
_atom_site_fract_y
_atom_site_fract_z
_atom_site_U_iso_or_equiv
_atom_site_adp_type
_atom_site_calc_flag
_atom_site_refinement_flags
_atom_site_occupancy
_atom_site_disorder_assembly
_atom_site_disorder_group
_atom_site_type_symbol
Ni1 0.44933(3) 0.117996(15) 0.211852(16) 0.02582(9) Uani d . 1 . . Ni
O1 0.36419(16) -0.01940(10) 0.16094(10) 0.0319(3) Uani d D 1 . . O
O2 0.33851(17) 0.17949(10) 0.07031(10) 0.0342(3) Uani d D 1 . . O
O3 0.54553(15) 0.25640(9) 0.24457(10) 0.0323(3) Uani d . 1 . . O
O4 0.71821(17) 0.36158(9) 0.19782(10) 0.0360(3) Uani d . 1 . . O
O5 1.02248(16) 0.13439(10) 0.00127(11) 0.0360(3) Uani d . 1 . . O
O6 0.63738(16) -0.05377(9) 0.09246(10) 0.0352(3) Uani d . 1 . . O
N1 0.64454(17) 0.10825(10) 0.14159(11) 0.0260(3) Uani d . 1 . . N
N2 0.83128(19) 0.04361(11) 0.05326(12) 0.0288(3) Uani d D 1 . . N
N3 0.57200(19) 0.06166(12) 0.34464(11) 0.0332(3) Uani d . 1 . . N
N4 0.6839(2) 0.05159(15) 0.50100(13) 0.0455(4) Uani d D 1 . . N
N5 0.24833(19) 0.14822(12) 0.27156(11) 0.0319(3) Uani d . 1 . . N
N6 0.0868(2) 0.22473(14) 0.35392(14) 0.0433(4) Uani d D 1 . . N
C1 0.6548(2) 0.27821(12) 0.19861(13) 0.0280(4) Uani d . 1 . . C
C2 0.7197(2) 0.19620(12) 0.13982(12) 0.0256(3) Uani d . 1 . . C
C3 0.8451(2) 0.21256(13) 0.09316(14) 0.0304(4) Uani d . 1 . . C
H3 0.8894 0.2752 0.0923 0.036 Uiso calc R 1 . . H
C4 0.9061(2) 0.13141(13) 0.04597(13) 0.0281(4) Uani d . 1 . . C
C5 0.6995(2) 0.03016(12) 0.09634(13) 0.0262(4) Uani d . 1 . . C
C6 0.1232(2) 0.08763(15) 0.27890(15) 0.0351(4) Uani d . 1 . . C
H8 0.1099 0.0239 0.2529 0.042 Uiso calc R 1 . . H
C7 0.0225(2) 0.13410(16) 0.32948(16) 0.0410(5) Uani d . 1 . . C
H7 -0.0715 0.1094 0.3445 0.049 Uiso calc R 1 . . H
C8 0.2217(3) 0.23082(15) 0.31805(16) 0.0404(5) Uani d . 1 . . C
H5 0.2877 0.2857 0.3249 0.048 Uiso calc R 1 . . H
C9 0.6455(3) -0.02825(16) 0.36090(16) 0.0432(5) Uani d . 1 . . C
H9 0.6476 -0.0771 0.3128 0.052 Uiso calc R 1 . . H
C10 0.7142(3) -0.03486(18) 0.45737(17) 0.0496(6) Uani d . 1 . . C
H10 0.7711 -0.0882 0.4880 0.059 Uiso calc R 1 . . H
C11 0.5976(3) 0.10680(16) 0.43099(16) 0.0424(5) Uani d . 1 . . C
H12 0.5602 0.1697 0.4422 0.051 Uiso calc R 1 . . H
H1A 0.441(3) -0.041(2) 0.1334(19) 0.061(8) Uiso d D 1 . . H
H1B 0.342(3) -0.0585(19) 0.2058(17) 0.067(9) Uiso d D 1 . . H
H2A 0.358(3) 0.1394(17) 0.0270(17) 0.053(8) Uiso d D 1 . . H
H2B 0.244(2) 0.177(2) 0.0670(19) 0.051(7) Uiso d D 1 . . H
H4 0.863(3) -0.0075(14) 0.0273(15) 0.037(6) Uiso d D 1 . . H
H6 0.056(3) 0.2692(17) 0.3895(19) 0.060(8) Uiso d D 1 . . H
H11 0.710(3) 0.065(2) 0.5625(14) 0.068(9) Uiso d D 1 . . H

loop_
_atom_site_aniso_label
_atom_site_aniso_U_11
_atom_site_aniso_U_22
_atom_site_aniso_U_33
_atom_site_aniso_U_12
_atom_site_aniso_U_13
_atom_site_aniso_U_23
Ni1 0.02910(14) 0.02366(13) 0.02690(14) -0.00066(9) 0.01112(9) -0.00097(8)
O1 0.0375(7) 0.0269(6) 0.0332(7) -0.0026(6) 0.0118(6) 0.0004(5)
O2 0.0349(8) 0.0342(7) 0.0340(7) 0.0030(6) 0.0072(6) -0.0002(6)
O3 0.0372(7) 0.0267(6) 0.0374(7) -0.0027(5) 0.0187(6) -0.0054(5)
O4 0.0454(8) 0.0227(6) 0.0445(8) -0.0056(6) 0.0209(6) -0.0064(5)
O5 0.0334(7) 0.0322(7) 0.0482(8) -0.0004(6) 0.0236(6) -0.0011(6)
O6 0.0428(8) 0.0239(6) 0.0442(7) -0.0049(6) 0.0230(6) -0.0064(5)
N1 0.0291(8) 0.0225(7) 0.0286(7) -0.0002(6) 0.0109(6) -0.0011(5)
N2 0.0307(8) 0.0237(7) 0.0355(8) 0.0009(6) 0.0153(6) -0.0046(6)
N3 0.0375(8) 0.0344(8) 0.0286(8) -0.0015(7) 0.0083(7) 0.0003(6)
N4 0.0541(11) 0.0541(11) 0.0270(9) -0.0011(9) 0.0028(8) -0.0017(8)
N5 0.0352(8) 0.0306(8) 0.0325(8) 0.0009(7) 0.0130(7) -0.0020(6)
N6 0.0421(10) 0.0462(10) 0.0453(10) 0.0087(8) 0.0185(8) -0.0083(8)
C1 0.0329(9) 0.0236(8) 0.0280(8) 0.0014(7) 0.0068(7) -0.0017(6)
C2 0.0282(8) 0.0228(8) 0.0270(8) 0.0008(7) 0.0078(7) 0.0001(7)
C3 0.0326(10) 0.0231(8) 0.0377(9) -0.0008(7) 0.0128(8) -0.0002(7)
C4 0.0281(9) 0.0282(9) 0.0301(9) 0.0018(7) 0.0115(7) 0.0014(7)
C5 0.0307(9) 0.0238(8) 0.0265(8) 0.0015(7) 0.0118(7) -0.0006(6)
C6 0.0339(10) 0.0340(9) 0.0385(10) -0.0009(8) 0.0095(8) -0.0006(8)
C7 0.0338(10) 0.0492(12) 0.0420(11) -0.0001(9) 0.0124(9) 0.0029(9)
C8 0.0440(12) 0.0357(10) 0.0453(11) -0.0015(9) 0.0187(9) -0.0079(9)
C9 0.0509(13) 0.0385(11) 0.0393(11) 0.0067(10) 0.0045(9) -0.0016(9)
C10 0.0558(14) 0.0485(12) 0.0420(12) 0.0099(11) 0.0010(10) 0.0062(10)
C11 0.0534(13) 0.0398(11) 0.0336(10) 0.0017(9) 0.0060(9) -0.0039(8)

loop_
_atom_type_symbol
_atom_type_description
_atom_type_scat_dispersion_real
_atom_type_scat_dispersion_imag
_atom_type_scat_source
C C 0.0033 0.0016 'International Tables Vol C Tables 4.2.6.8 and 6.1.1.4'
H H 0.0000 0.0000 'International Tables Vol C Tables 4.2.6.8 and 6.1.1.4'
N N 0.0061 0.0033 'International Tables Vol C Tables 4.2.6.8 and 6.1.1.4'
O O 0.0106 0.0060 'International Tables Vol C Tables 4.2.6.8 and 6.1.1.4'
Ni Ni 0.3393 1.1124 'International Tables Vol C Tables 4.2.6.8 and 6.1.1.4'

loop_
_geom_angle_atom_site_label_1
_geom_angle_atom_site_label_2
_geom_angle_atom_site_label_3
_geom_angle
_geom_angle_publ_flag
O3 Ni1 O1 172.26(5) yes
O3 Ni1 N1 80.12(5) yes
O1 Ni1 N1 93.41(6) yes
O3 Ni1 N5 93.99(6) yes
O1 Ni1 N5 91.95(6) yes
N1 Ni1 N5 171.37(6) yes
O3 Ni1 N3 91.01(6) yes
O1 Ni1 N3 93.51(6) yes
N1 Ni1 N3 92.33(6) yes
N5 Ni1 N3 94.09(6) yes
O3 Ni1 O2 86.83(5) yes
O1 Ni1 O2 88.23(5) yes
N1 Ni1 O2 83.59(6) yes
N5 Ni1 O2 89.83(6) yes
N3 Ni1 O2 175.66(6) yes
Ni1 O1 H1A 101.3(18) ?
Ni1 O1 H1B 115.3(19) ?
H1A O1 H1B 112(3) ?
Ni1 O2 H2A 105.3(18) ?
Ni1 O2 H2B 109.0(18) ?
H2A O2 H2B 105(3) ?
C1 O3 Ni1 114.59(11) ?
C5 N1 C2 118.25(15) yes
C5 N1 Ni1 129.39(12) ?
C2 N1 Ni1 112.31(11) ?
C4 N2 C5 125.56(15) ?
C4 N2 H4 119.5(16) ?
C5 N2 H4 114.8(15) ?
C11 N3 C9 105.39(17) ?
C11 N3 Ni1 126.31(14) ?
C9 N3 Ni1 128.29(13) ?
C11 N4 C10 107.27(18) ?
C11 N4 H11 127(2) ?
C10 N4 H11 125(2) ?
C8 N5 C6 105.56(17) ?
C8 N5 Ni1 125.22(14) ?
C6 N5 Ni1 129.05(13) ?
C8 N6 C7 108.09(18) ?
C8 N6 H6 123.1(19) ?
C7 N6 H6 128.6(19) ?
O3 C1 O4 125.67(16) ?
O3 C1 C2 117.57(15) ?
O4 C1 C2 116.74(16) ?
N1 C2 C3 124.79(16) ?
N1 C2 C1 114.18(15) ?
C3 C2 C1 121.01(16) ?
C2 C3 C4 118.01(16) ?
C2 C3 H3 121.0 ?
C4 C3 H3 121.0 ?
O5 C4 N2 119.27(16) ?
O5 C4 C3 125.50(16) ?
N2 C4 C3 115.20(16) ?
O6 C5 N1 123.26(16) ?
O6 C5 N2 118.73(15) ?
N1 C5 N2 118.01(15) ?
C7 C6 N5 109.89(18) ?
C7 C6 H8 125.1 ?
N5 C6 H8 125.1 ?
C6 C7 N6 105.76(19) ?
C6 C7 H7 127.1 ?
N6 C7 H7 127.1 ?
N5 C8 N6 110.70(19) ?
N5 C8 H5 124.7 ?
N6 C8 H5 124.7 ?
C10 C9 N3 109.37(19) ?
C10 C9 H9 125.3 ?
N3 C9 H9 125.3 ?
C9 C10 N4 106.37(19) ?
C9 C10 H10 126.8 ?
N4 C10 H10 126.8 ?
N3 C11 N4 111.59(19) ?
N3 C11 H12 124.2 ?
N4 C11 H12 124.2 ?

loop_
_geom_bond_atom_site_label_1
_geom_bond_atom_site_label_2
_geom_bond_site_symmetry_2
_geom_bond_distance
_geom_bond_publ_flag
Ni1 O3 . 2.0635(12) yes
Ni1 O1 . 2.0716(13) yes
Ni1 N1 . 2.0719(15) yes
Ni1 N5 . 2.0721(16) yes
Ni1 N3 . 2.0745(16) yes
Ni1 O2 . 2.1620(14) yes
O1 H1A . 0.866(17) ?
O1 H1B . 0.852(17) ?
O2 H2A . 0.836(17) ?
O2 H2B . 0.811(17) ?
O3 C1 . 1.248(2) yes
O4 C1 . 1.253(2) yes
O5 C4 . 1.257(2) yes
O6 C5 . 1.252(2) yes
N1 C5 . 1.346(2) yes
N1 C2 . 1.355(2) yes
N2 C4 . 1.362(2) ?
N2 C5 . 1.373(2) ?
N2 H4 . 0.842(16) ?
N3 C11 . 1.306(3) yes
N3 C9 . 1.371(3) ?
N4 C11 . 1.332(3) ?
N4 C10 . 1.354(3) ?
N4 H11 . 0.847(17) ?
N5 C8 . 1.321(2) yes
N5 C6 . 1.371(3) ?
N6 C8 . 1.335(3) ?
N6 C7 . 1.362(3) ?
N6 H6 . 0.842(17) ?
C1 C2 . 1.525(2) ?
C2 C3 . 1.359(3) ?
C3 C4 . 1.415(2) ?
C3 H3 . 0.9300 ?
C6 C7 . 1.348(3) yes
C6 H8 . 0.9300 ?
C7 H7 . 0.9300 ?
C8 H5 . 0.9300 ?
C9 C10 . 1.346(3) yes
C9 H9 . 0.9300 ?
C10 H10 . 0.9300 ?
C11 H12 . 0.9300 ?

loop_
_geom_hbond_atom_site_label_D
_geom_hbond_atom_site_label_H
_geom_hbond_atom_site_label_A
_geom_hbond_site_symmetry_A
_geom_hbond_distance_DH
_geom_hbond_distance_HA
_geom_hbond_distance_DA
_geom_hbond_angle_DHA
O1 H1A O6 . 0.86(3) 1.88(3) 2.712(2) 163(2)
O1 H1B O4 2_645 0.85(2) 1.84(2) 2.686(2) 176(2)
O2 H2A O6 3_655 0.84(2) 2.00(2) 2.820(2) 168(2)
O2 H2B O5 1_455 0.81(2) 2.05(2) 2.796(2) 153(3)
N2 H4 O5 3_755 0.84(2) 2.05(2) 2.869(2) 165(2)
N6 H6 O5 4_466 0.84(2) 2.06(2) 2.880(2) 167(2)
N4 H11 O4 4_566 0.85(2) 2.08(2) 2.885(2) 160(3)

loop_
_geom_torsion_atom_site_label_1
_geom_torsion_atom_site_label_2
_geom_torsion_atom_site_label_3
_geom_torsion_atom_site_label_4
_geom_torsion
N1 Ni1 O3 C1 10.21(12)
N5 Ni1 O3 C1 -163.44(13)
N3 Ni1 O3 C1 102.39(13)
O2 Ni1 O3 C1 -73.83(13)
O3 Ni1 N1 C5 174.32(16)
O1 Ni1 N1 C5 -9.97(15)
N3 Ni1 N1 C5 83.69(16)
O2 Ni1 N1 C5 -97.80(15)
O3 Ni1 N1 C2 -8.46(12)
O1 Ni1 N1 C2 167.25(12)
N3 Ni1 N1 C2 -99.09(12)
O2 Ni1 N1 C2 79.42(12)
O3 Ni1 N3 C11 38.79(18)
O1 Ni1 N3 C11 -147.50(18)
N1 Ni1 N3 C11 118.94(18)
N5 Ni1 N3 C11 -55.29(19)
O3 Ni1 N3 C9 -139.77(18)
O1 Ni1 N3 C9 33.95(18)
N1 Ni1 N3 C9 -59.61(18)
N5 Ni1 N3 C9 126.16(18)
O3 Ni1 N5 C8 -4.21(17)
O1 Ni1 N5 C8 -179.25(17)
N3 Ni1 N5 C8 87.09(17)
O2 Ni1 N5 C8 -91.02(17)
O3 Ni1 N5 C6 -178.78(16)
O1 Ni1 N5 C6 6.19(16)
N3 Ni1 N5 C6 -87.48(17)
O2 Ni1 N5 C6 94.41(16)
Ni1 O3 C1 O4 171.44(15)
Ni1 O3 C1 C2 -9.9(2)
C5 N1 C2 C3 1.8(3)
Ni1 N1 C2 C3 -175.72(14)
C5 N1 C2 C1 -176.36(14)
Ni1 N1 C2 C1 6.08(18)
O3 C1 C2 N1 2.5(2)
O4 C1 C2 N1 -178.70(15)
O3 C1 C2 C3 -175.77(17)
O4 C1 C2 C3 3.0(2)
N1 C2 C3 C4 -2.5(3)
C1 C2 C3 C4 175.59(16)
C5 N2 C4 O5 -177.32(17)
C5 N2 C4 C3 4.1(3)
C2 C3 C4 O5 -178.88(17)
C2 C3 C4 N2 -0.4(2)
C2 N1 C5 O6 -178.92(17)
Ni1 N1 C5 O6 -1.8(3)
C2 N1 C5 N2 1.7(2)
Ni1 N1 C5 N2 178.78(12)
C4 N2 C5 O6 175.73(17)
C4 N2 C5 N1 -4.9(3)
C8 N5 C6 C7 0.1(2)
Ni1 N5 C6 C7 175.47(13)
N5 C6 C7 N6 -0.2(2)
C8 N6 C7 C6 0.2(2)
C6 N5 C8 N6 0.0(2)
Ni1 N5 C8 N6 -175.57(14)
C7 N6 C8 N5 -0.2(3)
C11 N3 C9 C10 -0.1(3)
Ni1 N3 C9 C10 178.70(16)
N3 C9 C10 N4 -0.4(3)
C11 N4 C10 C9 0.7(3)
C9 N3 C11 N4 0.5(3)
Ni1 N3 C11 N4 -178.29(14)
C10 N4 C11 N3 -0.8(3)
